data_7061260
loop_
_publ_author_name
'Bhunia, Pradip'
'Maity, Souvik'
'Mayans, J\'ulia'
'Ghosh, Ashutosh'

_publ_section_title
;
 Templated synthesis of Ni(ii) complexes of unsymmetrical Schiff base
 ligands derived from 1,3-diamino-2-propanol: structural diversity and
 magnetic properties
;
_journal_issue 9
_journal_name_full 'New Journal of Chemistry'
_journal_page_first 4363
_journal_page_last 4372
_journal_paper_doi 10.1039/D1NJ05638G
_journal_volume 46
_journal_year 2022
_chemical_formula_moiety 'C18 H18 N2 Ni O3'
_chemical_formula_sum 'C18 H18 N2 Ni O3'
_chemical_formula_weight 369.05
_space_group_crystal_system monoclinic
_space_group_IT_number 14
_space_group_name_Hall '-P 2ybc'
_space_group_name_H-M_alt 'P 1 21/c 1'
_atom_sites_solution_hydrogens geom
_audit_creation_date 2022-01-18
_audit_creation_method
;
Olex2 1.2
(compiled 2018.05.29 svn.r3508 for OlexSys, GUI svn.r5506)
;
_audit_update_record
;
2022-01-26 deposited with the CCDC.	2022-01-28 downloaded from the CCDC.
;
_cell_angle_alpha 90
_cell_angle_beta 94.3480(10)
_cell_angle_gamma 90
_cell_formula_units_Z 4
_cell_length_a 7.79520(10)
_cell_length_b 18.6690(3)
_cell_length_c 10.9834(2)
_cell_measurement_reflns_used 2871
_cell_measurement_temperature 296(2)
_cell_measurement_theta_max 25.245
_cell_measurement_theta_min 2.620
_cell_volume 1593.80(4)
_computing_cell_refinement 'Bruker SAINT'
_computing_data_collection 'Bruker APEX2'
_computing_data_reduction 'Bruker SAINT'
_computing_molecular_graphics 'Olex2 (Dolomanov et al., 2009)'
_computing_publication_material 'Olex2 (Dolomanov et al., 2009)'
_computing_structure_refinement 'ShelXL (Sheldrick, 2015)'
_computing_structure_solution 'SHELXS-97 (Sheldrick 2008)'
_diffrn_ambient_temperature 296.15
_diffrn_measured_fraction_theta_full 0.994
_diffrn_measured_fraction_theta_max 0.994
_diffrn_measurement_device_type 'Bruker APEX-II CCD'
_diffrn_measurement_method '\f and \w scans'
_diffrn_radiation_type MoK\a
_diffrn_radiation_wavelength 0.71073
_diffrn_reflns_av_R_equivalents 0.0242
_diffrn_reflns_av_unetI/netI 0.0135
_diffrn_reflns_Laue_measured_fraction_full 0.994
_diffrn_reflns_Laue_measured_fraction_max 0.994
_diffrn_reflns_limit_h_max 9
_diffrn_reflns_limit_h_min -9
_diffrn_reflns_limit_k_max 22
_diffrn_reflns_limit_k_min -22
_diffrn_reflns_limit_l_max 13
_diffrn_reflns_limit_l_min -13
_diffrn_reflns_number 23716
_diffrn_reflns_point_group_measured_fraction_full 0.994
_diffrn_reflns_point_group_measured_fraction_max 0.994
_diffrn_reflns_theta_full 25.242
_diffrn_reflns_theta_max 25.245
_diffrn_reflns_theta_min 2.620
_exptl_absorpt_coefficient_mu 1.236
_exptl_absorpt_correction_T_max 0.778
_exptl_absorpt_correction_T_min 0.625
_exptl_absorpt_correction_type empirical
_exptl_absorpt_process_details SADABS
_exptl_crystal_colour RED
_exptl_crystal_density_diffrn 1.538
_exptl_crystal_description BLOCK
_exptl_crystal_F_000 768
_exptl_crystal_size_max 0.46
_exptl_crystal_size_mid 0.34
_exptl_crystal_size_min 0.19
_refine_diff_density_max 0.472
_refine_diff_density_min -0.212
_refine_diff_density_rms 0.065
_refine_ls_extinction_method none
_refine_ls_goodness_of_fit_ref 1.145
_refine_ls_hydrogen_treatment constr
_refine_ls_matrix_type full
_refine_ls_number_parameters 219
_refine_ls_number_reflns 2871
_refine_ls_number_restraints 0
_refine_ls_restrained_S_all 1.145
_refine_ls_R_factor_all 0.0338
_refine_ls_R_factor_gt 0.0308
_refine_ls_shift/su_max 0.001
_refine_ls_shift/su_mean 0.000
_refine_ls_structure_factor_coef Fsqd
_refine_ls_weighting_details 'w=1/[\s^2^(Fo^2^)+(0.0364P)^2^+0.9555P] where P=(Fo^2^+2Fc^2^)/3'
_refine_ls_weighting_scheme calc
_refine_ls_wR_factor_gt 0.0791
_refine_ls_wR_factor_ref 0.0807
_reflns_Friedel_coverage 0.000
_reflns_number_gt 2664
_reflns_number_total 2871
_reflns_threshold_expression 'I > 2\s(I)'
_cod_data_source_file d1nj05638g2.cif
_cod_data_source_block 1
_cod_depositor_comments
;
The following automatic conversions were performed:

data item '_exptl_absorpt_correction_type' value 'EMPIRICAL' was
changed to 'empirical' in accordance with the
/home/data/users/saulius/crontab/automatic-downloads/rss-feeds/RSC/lib/dictionaries/cif_core.dic
dictionary named 'cif_core.dic' version 2.4.2 last updated on
2011-04-26.

Automatic conversion script
Id: cif_fix_values 7556 2019-12-06 15:28:31Z antanas 

 Adding full bibliography for 7061260--7061262.cif.
;
_cod_database_code 7061260
_shelx_shelxl_version_number 2018/3
_shelx_space_group_comment
;
The symmetry employed for this shelxl refinement is uniquely defined
by the following loop, which should always be used as a source of
symmetry information in preference to the above space-group names.
They are only intended as comments.
;
_olex2_refinement_description
;
1. Fixed Uiso
 At 1.2 times of:
  All C(H) groups, All C(H,H) groups
 At 1.5 times of:
  All C(H,H,H) groups, All O(H) groups
2.a Ternary CH refined with riding coordinates:
 C21(H21)
2.b Secondary CH2 refined with riding coordinates:
 C20(H20A,H20B), C22(H22A,H22B)
2.c Aromatic/amide H refined with riding coordinates:
 C13(H13), C14(H14), C15(H15), C16(H16), C24(H24), C26(H26), C27(H27),
 C28(H28), C29(H29)
2.d Idealised Me refined as rotating group:
 C31(H31A,H31B,H31C)
2.e Idealised tetrahedral OH refined as rotating group:
 O41(H41)
;
_olex2_submission_special_instructions 'No special instructions were received'

loop_
_space_group_symop_operation_xyz
'x, y, z'
'-x, y+1/2, -z+1/2'
'-x, -y, -z'
'x, -y-1/2, z-1/2'

loop_
_atom_site_label
_atom_site_type_symbol
_atom_site_fract_x
_atom_site_fract_y
_atom_site_fract_z
_atom_site_U_iso_or_equiv
_atom_site_adp_type
_atom_site_occupancy
_atom_site_site_symmetry_order
_atom_site_calc_flag
_atom_site_refinement_flags_posn
_atom_site_refinement_flags_adp
_atom_site_refinement_flags_occupancy
_atom_site_disorder_assembly
_atom_site_disorder_group
C12 C 0.7211(3) 0.43819(12) 0.2026(2) 0.0401(5) Uani 1 1 d . . . . .
C13 C 0.8637(3) 0.39193(14) 0.2061(3) 0.0509(6) Uani 1 1 d . . . . .
H13 H 0.966534 0.406201 0.247486 0.061 Uiso 1 1 calc R . . . .
C14 C 0.8550(4) 0.32636(15) 0.1500(3) 0.0606(7) Uani 1 1 d . . . . .
H14 H 0.951356 0.296875 0.153432 0.073 Uiso 1 1 calc R . . . .
C15 C 0.7048(4) 0.30405(16) 0.0888(3) 0.0648(8) Uani 1 1 d . . . . .
H15 H 0.699720 0.259733 0.050012 0.078 Uiso 1 1 calc R . . . .
C16 C 0.5628(4) 0.34679(15) 0.0847(2) 0.0550(7) Uani 1 1 d . . . . .
H16 H 0.461579 0.330790 0.043220 0.066 Uiso 1 1 calc R . . . .
C17 C 0.5646(3) 0.41462(13) 0.1416(2) 0.0406(5) Uani 1 1 d . . . . .
C18 C 0.4121(3) 0.46017(13) 0.1320(2) 0.0421(5) Uani 1 1 d . . . . .
C20 C 0.2632(3) 0.56932(14) 0.1813(2) 0.0482(6) Uani 1 1 d . . . . .
H20A H 0.204057 0.562845 0.101139 0.058 Uiso 1 1 calc R . . . .
H20B H 0.309641 0.617540 0.185668 0.058 Uiso 1 1 calc R . . . .
C21 C 0.1368(3) 0.55974(13) 0.2785(3) 0.0495(6) Uani 1 1 d . . . . .
H21 H 0.056613 0.521102 0.253448 0.059 Uiso 1 1 calc R . . . .
C22 C 0.2294(3) 0.54041(14) 0.4005(3) 0.0501(6) Uani 1 1 d . . . . .
H22A H 0.157010 0.552730 0.465462 0.060 Uiso 1 1 calc R . . . .
H22B H 0.249008 0.489110 0.403602 0.060 Uiso 1 1 calc R . . . .
C24 C 0.4178(3) 0.62033(13) 0.5128(2) 0.0461(6) Uani 1 1 d . . . . .
H24 H 0.326102 0.625309 0.561676 0.055 Uiso 1 1 calc R . . . .
C25 C 0.5690(3) 0.66038(13) 0.5473(2) 0.0467(6) Uani 1 1 d . . . . .
C26 C 0.5644(5) 0.71236(17) 0.6405(2) 0.0653(8) Uani 1 1 d . . . . .
H26 H 0.464432 0.717897 0.680630 0.078 Uiso 1 1 calc R . . . .
C27 C 0.7025(6) 0.75440(18) 0.6727(3) 0.0793(11) Uani 1 1 d . . . . .
H27 H 0.695930 0.788951 0.733193 0.095 Uiso 1 1 calc R . . . .
C28 C 0.8540(5) 0.74556(16) 0.6149(3) 0.0724(9) Uani 1 1 d . . . . .
H28 H 0.948400 0.774541 0.636654 0.087 Uiso 1 1 calc R . . . .
C29 C 0.8651(4) 0.69453(14) 0.5262(2) 0.0556(7) Uani 1 1 d . . . . .
H29 H 0.967668 0.688986 0.489155 0.067 Uiso 1 1 calc R . . . .
C30 C 0.7242(3) 0.65040(12) 0.4903(2) 0.0402(5) Uani 1 1 d . . . . .
C31 C 0.2641(4) 0.43817(18) 0.0426(3) 0.0642(8) Uani 1 1 d . . . . .
H31A H 0.172672 0.472486 0.044796 0.096 Uiso 1 1 calc GR . . . .
H31B H 0.223090 0.391804 0.064601 0.096 Uiso 1 1 calc GR . . . .
H31C H 0.302691 0.436266 -0.038295 0.096 Uiso 1 1 calc GR . . . .
N19 N 0.4052(2) 0.51697(11) 0.19864(17) 0.0397(4) Uani 1 1 d . . . . .
N23 N 0.3955(2) 0.57793(10) 0.42079(17) 0.0391(4) Uani 1 1 d . . . . .
Ni1 Ni 0.56793(3) 0.54968(2) 0.32102(3) 0.03371(11) Uani 1 1 d . . . . .
O11 O 0.7431(2) 0.50079(9) 0.25627(17) 0.0495(4) Uani 1 1 d . . . . .
O31 O 0.74132(19) 0.60120(8) 0.40655(14) 0.0402(4) Uani 1 1 d . . . . .
O41 O 0.0444(2) 0.62413(11) 0.2837(2) 0.0653(5) Uani 1 1 d . . . . .
H41 H -0.047405 0.616526 0.313175 0.098 Uiso 1 1 calc GR . . . .

loop_
_atom_site_aniso_label
_atom_site_aniso_U_11
_atom_site_aniso_U_22
_atom_site_aniso_U_33
_atom_site_aniso_U_23
_atom_site_aniso_U_13
_atom_site_aniso_U_12
C12 0.0383(12) 0.0381(12) 0.0450(13) -0.0050(10) 0.0108(10) -0.0008(10)
C13 0.0438(13) 0.0461(14) 0.0633(16) -0.0098(12) 0.0058(12) 0.0040(11)
C14 0.0627(17) 0.0455(15) 0.0744(19) -0.0116(14) 0.0107(14) 0.0123(13)
C15 0.075(2) 0.0444(15) 0.076(2) -0.0218(14) 0.0094(16) -0.0015(14)
C16 0.0564(16) 0.0516(15) 0.0572(16) -0.0140(13) 0.0052(12) -0.0107(13)
C17 0.0414(12) 0.0411(13) 0.0399(12) -0.0024(10) 0.0083(10) -0.0059(10)
C18 0.0392(12) 0.0485(14) 0.0393(12) 0.0003(11) 0.0070(10) -0.0071(10)
C20 0.0376(12) 0.0515(14) 0.0544(15) 0.0092(12) -0.0025(11) 0.0064(11)
C21 0.0316(12) 0.0422(14) 0.0752(18) 0.0084(12) 0.0078(12) 0.0065(10)
C22 0.0376(13) 0.0498(15) 0.0652(16) 0.0157(12) 0.0187(12) 0.0031(11)
C24 0.0511(14) 0.0504(14) 0.0390(12) 0.0144(11) 0.0181(10) 0.0179(11)
C25 0.0650(16) 0.0424(13) 0.0328(11) 0.0046(10) 0.0048(11) 0.0155(12)
C26 0.093(2) 0.0644(19) 0.0383(14) -0.0067(13) 0.0057(14) 0.0262(17)
C27 0.129(3) 0.0602(19) 0.0458(16) -0.0183(14) -0.0138(19) 0.020(2)
C28 0.102(3) 0.0511(17) 0.0595(18) -0.0103(14) -0.0209(18) -0.0018(17)
C29 0.0673(17) 0.0469(14) 0.0509(15) -0.0035(12) -0.0069(13) -0.0004(13)
C30 0.0548(14) 0.0316(11) 0.0338(11) 0.0051(9) -0.0001(10) 0.0067(10)
C31 0.0510(16) 0.077(2) 0.0634(18) -0.0105(15) -0.0009(13) -0.0061(14)
N19 0.0298(9) 0.0445(11) 0.0452(11) 0.0051(9) 0.0050(8) 0.0025(8)
N23 0.0369(10) 0.0403(10) 0.0416(11) 0.0124(9) 0.0116(8) 0.0098(8)
Ni1 0.02828(16) 0.03218(17) 0.04127(18) 0.00027(11) 0.00648(11) 0.00279(11)
O11 0.0301(8) 0.0459(9) 0.0732(11) -0.0242(9) 0.0078(8) 0.0000(7)
O31 0.0369(8) 0.0369(8) 0.0474(9) -0.0059(7) 0.0067(7) 0.0006(7)
O41 0.0452(11) 0.0547(12) 0.0978(15) 0.0177(11) 0.0177(10) 0.0140(9)

loop_
_atom_type_symbol
_atom_type_description
_atom_type_scat_dispersion_real
_atom_type_scat_dispersion_imag
_atom_type_scat_source
C C 0.0033 0.0016 'International Tables Vol C Tables 4.2.6.8 and 6.1.1.4'
H H 0.0000 0.0000 'International Tables Vol C Tables 4.2.6.8 and 6.1.1.4'
N N 0.0061 0.0033 'International Tables Vol C Tables 4.2.6.8 and 6.1.1.4'
Ni Ni 0.3393 1.1124 'International Tables Vol C Tables 4.2.6.8 and 6.1.1.4'
O O 0.0106 0.0060 'International Tables Vol C Tables 4.2.6.8 and 6.1.1.4'

loop_
_geom_angle_atom_site_label_1
_geom_angle_atom_site_label_2
_geom_angle_atom_site_label_3
_geom_angle
_geom_angle_site_symmetry_1
_geom_angle_site_symmetry_3
_geom_angle_publ_flag
C13 C12 C17 118.2(2) . . ?
O11 C12 C13 117.2(2) . . ?
O11 C12 C17 124.5(2) . . ?
C12 C13 H13 119.2 . . ?
C14 C13 C12 121.6(3) . . ?
C14 C13 H13 119.2 . . ?
C13 C14 H14 119.9 . . ?
C13 C14 C15 120.3(3) . . ?
C15 C14 H14 119.9 . . ?
C14 C15 H15 120.0 . . ?
C16 C15 C14 120.0(3) . . ?
C16 C15 H15 120.0 . . ?
C15 C16 H16 119.0 . . ?
C15 C16 C17 122.0(2) . . ?
C17 C16 H16 119.0 . . ?
C12 C17 C18 121.4(2) . . ?
C16 C17 C12 117.9(2) . . ?
C16 C17 C18 120.7(2) . . ?
C17 C18 C31 117.7(2) . . ?
N19 C18 C17 120.4(2) . . ?
N19 C18 C31 121.9(2) . . ?
H20A C20 H20B 108.1 . . ?
C21 C20 H20A 109.5 . . ?
C21 C20 H20B 109.5 . . ?
N19 C20 H20A 109.5 . . ?
N19 C20 H20B 109.5 . . ?
N19 C20 C21 110.6(2) . . ?
C20 C21 H21 108.9 . . ?
C22 C21 C20 111.0(2) . . ?
C22 C21 H21 108.9 . . ?
O41 C21 C20 106.9(2) . . ?
O41 C21 H21 108.9 . . ?
O41 C21 C22 112.2(2) . . ?
C21 C22 H22A 109.2 . . ?
C21 C22 H22B 109.2 . . ?
H22A C22 H22B 107.9 . . ?
N23 C22 C21 112.0(2) . . ?
N23 C22 H22A 109.2 . . ?
N23 C22 H22B 109.2 . . ?
C25 C24 H24 116.8 . . ?
N23 C24 H24 116.8 . . ?
N23 C24 C25 126.3(2) . . ?
C26 C25 C24 119.2(3) . . ?
C26 C25 C30 118.7(3) . . ?
C30 C25 C24 122.1(2) . . ?
C25 C26 H26 119.2 . . ?
C27 C26 C25 121.5(3) . . ?
C27 C26 H26 119.2 . . ?
C26 C27 H27 120.1 . . ?
C26 C27 C28 119.7(3) . . ?
C28 C27 H27 120.1 . . ?
C27 C28 H28 119.7 . . ?
C29 C28 C27 120.5(3) . . ?
C29 C28 H28 119.7 . . ?
C28 C29 H29 119.4 . . ?
C28 C29 C30 121.1(3) . . ?
C30 C29 H29 119.4 . . ?
C29 C30 C25 118.3(2) . . ?
O31 C30 C25 122.5(2) . . ?
O31 C30 C29 119.2(2) . . ?
C18 C31 H31A 109.5 . . ?
C18 C31 H31B 109.5 . . ?
C18 C31 H31C 109.5 . . ?
H31A C31 H31B 109.5 . . ?
H31A C31 H31C 109.5 . . ?
H31B C31 H31C 109.5 . . ?
C18 N19 C20 122.2(2) . . ?
C18 N19 Ni1 128.12(17) . . ?
C20 N19 Ni1 109.61(16) . . ?
C22 N23 Ni1 116.03(16) . . ?
C24 N23 C22 118.4(2) . . ?
C24 N23 Ni1 124.99(17) . . ?
N23 Ni1 N19 91.98(8) . . ?
O11 Ni1 N19 92.46(8) . . ?
O11 Ni1 N23 163.17(8) . . ?
O11 Ni1 O31 85.36(7) . . ?
O31 Ni1 N19 163.17(8) . . ?
O31 Ni1 N23 94.90(8) . . ?
C12 O11 Ni1 122.82(14) . . ?
C30 O31 Ni1 127.46(15) . . ?
C21 O41 H41 109.5 . . ?

loop_
_geom_bond_atom_site_label_1
_geom_bond_atom_site_label_2
_geom_bond_distance
_geom_bond_site_symmetry_2
_geom_bond_publ_flag
C12 C13 1.406(3) . ?
C12 C17 1.416(3) . ?
C12 O11 1.314(3) . ?
C13 H13 0.9300 . ?
C13 C14 1.370(4) . ?
C14 H14 0.9300 . ?
C14 C15 1.370(4) . ?
C15 H15 0.9300 . ?
C15 C16 1.362(4) . ?
C16 H16 0.9300 . ?
C16 C17 1.411(3) . ?
C17 C18 1.459(3) . ?
C18 C31 1.514(4) . ?
C18 N19 1.292(3) . ?
C20 H20A 0.9700 . ?
C20 H20B 0.9700 . ?
C20 C21 1.518(4) . ?
C20 N19 1.478(3) . ?
C21 H21 0.9800 . ?
C21 C22 1.517(4) . ?
C21 O41 1.405(3) . ?
C22 H22A 0.9700 . ?
C22 H22B 0.9700 . ?
C22 N23 1.474(3) . ?
C24 H24 0.9300 . ?
C24 C25 1.423(4) . ?
C24 N23 1.285(3) . ?
C25 C26 1.413(4) . ?
C25 C30 1.416(3) . ?
C26 H26 0.9300 . ?
C26 C27 1.357(5) . ?
C27 H27 0.9300 . ?
C27 C28 1.393(5) . ?
C28 H28 0.9300 . ?
C28 C29 1.370(4) . ?
C29 H29 0.9300 . ?
C29 C30 1.405(4) . ?
C30 O31 1.314(3) . ?
C31 H31A 0.9600 . ?
C31 H31B 0.9600 . ?
C31 H31C 0.9600 . ?
N19 Ni1 1.8789(19) . ?
N23 Ni1 1.8733(18) . ?
Ni1 O11 1.8303(15) . ?
Ni1 O31 1.8552(15) . ?
O41 H41 0.8200 . ?

loop_
_geom_hbond_atom_site_label_D
_geom_hbond_atom_site_label_H
_geom_hbond_atom_site_label_A
_geom_hbond_distance_DH
_geom_hbond_distance_HA
_geom_hbond_distance_DA
_geom_hbond_angle_DHA
_geom_hbond_site_symmetry_A
O41 H41 O31 0.8200 2.0300 2.841(2) 173.00 1_455
